data_7717076
loop_
_publ_author_name
'Peng, Xiao-Han'
'Shang, Tao'
'Zheng, Jieyu'
'Liu, Ming'
'Zheng, Qi'
'Guo, Fu-Sheng'

_publ_section_title
;
 Enhancing the magnetic properties of Dy(III) single-molecule magnets in
 octahedral coordination symmetry by tuning the equatorial ligands.
;
_journal_issue 40
_journal_name_full 'Dalton transactions (Cambridge, England : 2003)'
_journal_page_first 16709
_journal_page_last 16715
_journal_paper_doi 10.1039/d4dt02482f
_journal_volume 53
_journal_year 2024
_chemical_formula_moiety 'C28 H42 Dy I2 N3 O'
_chemical_formula_sum 'C28 H42 Dy I2 N3 O'
_chemical_formula_weight 852.94
_space_group_crystal_system orthorhombic
_space_group_IT_number 19
_space_group_name_Hall 'P 2ac 2ab'
_space_group_name_H-M_alt 'P 21 21 21'
_atom_sites_solution_hydrogens mixed
_atom_sites_solution_primary dual
_audit_creation_date 2024-08-12
_audit_creation_method
;
Olex2 1.3
(compiled 2020.11.12 svn.r5f609507 for OlexSys, GUI svn.r6408)
;
_audit_update_record
;
2024-08-12 deposited with the CCDC.	2024-09-23 downloaded from the CCDC.
;
_cell_angle_alpha 90
_cell_angle_beta 90
_cell_angle_gamma 90
_cell_formula_units_Z 4
_cell_length_a 9.1597(6)
_cell_length_b 18.4547(12)
_cell_length_c 19.0883(10)
_cell_measurement_reflns_used 9983
_cell_measurement_temperature 150
_cell_measurement_theta_max 26.434
_cell_measurement_theta_min 2.402
_cell_volume 3226.7(3)
_computing_cell_refinement 'SAINT V8.40B (?, 2016)'
_computing_data_reduction 'SAINT V8.40B (?, 2016)'
_computing_molecular_graphics 'Olex2 1.3 (Dolomanov et al., 2009)'
_computing_publication_material 'Olex2 1.3 (Dolomanov et al., 2009)'
_computing_structure_refinement 'SHELXL 2018/3 (Sheldrick, 2015)'
_computing_structure_solution 'SHELXT 2018/2 (Sheldrick, 2018)'
_diffrn_ambient_temperature 150
_diffrn_measured_fraction_theta_full 0.999
_diffrn_measured_fraction_theta_max 0.999
_diffrn_measurement_device_type 'Bruker APEX-II CCD'
_diffrn_measurement_method '\f and \w scans'
_diffrn_radiation_type MoK\a
_diffrn_radiation_wavelength 0.71073
_diffrn_reflns_av_R_equivalents 0.0675
_diffrn_reflns_av_unetI/netI 0.0543
_diffrn_reflns_Laue_measured_fraction_full 0.999
_diffrn_reflns_Laue_measured_fraction_max 0.999
_diffrn_reflns_limit_h_max 11
_diffrn_reflns_limit_h_min -11
_diffrn_reflns_limit_k_max 23
_diffrn_reflns_limit_k_min -23
_diffrn_reflns_limit_l_max 23
_diffrn_reflns_limit_l_min -23
_diffrn_reflns_number 31180
_diffrn_reflns_point_group_measured_fraction_full 1.000
_diffrn_reflns_point_group_measured_fraction_max 1.000
_diffrn_reflns_theta_full 25.242
_diffrn_reflns_theta_max 26.496
_diffrn_reflns_theta_min 2.134
_exptl_absorpt_coefficient_mu 4.252
_exptl_absorpt_correction_T_max 0.7456
_exptl_absorpt_correction_T_min 0.6419
_exptl_absorpt_correction_type multi-scan
_exptl_absorpt_process_details
;
SADABS-2016/2 (Bruker,2016/2) was used for absorption correction.
wR2(int) was 0.0763 before and 0.0672 after correction.
The Ratio of minimum to maximum transmission is 0.8609.
The \l/2 correction factor is Not present.
;
_exptl_crystal_colour 'light yellow'
_exptl_crystal_colour_modifier light
_exptl_crystal_colour_primary yellow
_exptl_crystal_density_diffrn 1.756
_exptl_crystal_description block
_exptl_crystal_F_000 1644
_exptl_crystal_size_max 0.08
_exptl_crystal_size_mid 0.07
_exptl_crystal_size_min 0.05
_refine_diff_density_max 0.720
_refine_diff_density_min -0.717
_refine_diff_density_rms 0.106
_refine_ls_abs_structure_details
;
 Flack x determined using 1954 quotients [(I+)-(I-)]/[(I+)+(I-)]
 (Parsons, Flack and Wagner, Acta Cryst. B69 (2013) 249-259).
;
_refine_ls_abs_structure_Flack 0.016(10)
_refine_ls_extinction_method none
_refine_ls_goodness_of_fit_ref 1.017
_refine_ls_hydrogen_treatment constr
_refine_ls_matrix_type full
_refine_ls_number_parameters 348
_refine_ls_number_reflns 6688
_refine_ls_number_restraints 39
_refine_ls_restrained_S_all 1.023
_refine_ls_R_factor_all 0.0581
_refine_ls_R_factor_gt 0.0368
_refine_ls_shift/su_max 0.001
_refine_ls_shift/su_mean 0.000
_refine_ls_structure_factor_coef Fsqd
_refine_ls_weighting_details 'w=1/[\s^2^(Fo^2^)+(0.0096P)^2^+6.4088P] where P=(Fo^2^+2Fc^2^)/3'
_refine_ls_weighting_scheme calc
_refine_ls_wR_factor_gt 0.0651
_refine_ls_wR_factor_ref 0.0745
_reflns_Friedel_coverage 0.779
_reflns_Friedel_fraction_full 1.000
_reflns_Friedel_fraction_max 1.000
_reflns_number_gt 5300
_reflns_number_total 6688
_reflns_threshold_expression 'I > 2\s(I)'
_cod_data_source_file d4dt02482f1.cif
_cod_data_source_block '[dy(tritox)py3i2]'
_cod_depositor_comments 'Adding full bibliography for 7717075--7717076.cif.'
_cod_database_code 7717076
_shelx_shelxl_version_number 2018/3
_shelx_space_group_comment
;
The symmetry employed for this shelxl refinement is uniquely defined
by the following loop, which should always be used as a source of
symmetry information in preference to the above space-group names.
They are only intended as comments.
;
_shelx_estimated_absorpt_t_max 0.816
_shelx_estimated_absorpt_t_min 0.727
_olex2_refinement_description
;
1. Fixed Uiso
 At 1.2 times of:
  All C(H) groups, All C(H,H) groups
 At 1.5 times of:
  All C(H,H,H) groups
2. Restrained distances
 C5-C2 = C11-C10
 1.55 with sigma of 0.01
 C8-C6
 1.55 with sigma of 0.01
3. Uiso/Uaniso restraints and constraints
Uanis(C27A) \\sim Ueq, Uanis(C28A) \\sim Ueq: with sigma of 0.03 and sigma for
terminal atoms of 0.05
Uanis(C27) \\sim Ueq: with sigma of 0.02 and sigma for terminal atoms of 0.04
Uanis(C25) \\sim Ueq: with sigma of 0.02 and sigma for terminal atoms of 0.04
Uanis(C5) \\sim Ueq: with sigma of 0.008 and sigma for terminal atoms of 0.015
Uanis(C11) \\sim Ueq: with sigma of 0.01 and sigma for terminal atoms of 0.02
4. Others
 Sof(C28A)=Sof(H28A)=Sof(C27A)=Sof(H27A)=Sof(H26A)=Sof(C25A)=Sof(H25A)=
 Sof(C24A)=Sof(H24A)=1-FVAR(1)
 Sof(H26)=Sof(C28)=Sof(H28)=Sof(C27)=Sof(H27)=Sof(C25)=Sof(H25)=Sof(C24)=
 Sof(H24)=FVAR(1)
5.a Riding coordinates:
 C8(H8A,H8B,H8C), C5(H5A,H5B,H5C)
5.b Aromatic/amide H refined with riding coordinates:
 C19(H19), C28A(H28A), C27A(H27A), C26(H26A), C26(H26), C25A(H25A), C24A(H24A),
  C28(H28), C27(H27), C25(H25), C24(H24), C18(H18), C23(H23), C22(H22),
 C14(H14), C15(H15), C21(H21), C20(H20), C17(H17), C16(H16)
5.c Fitted hexagon refined as free rotating group:
 N3(C28A,C27A,C26,C25A,C24A)
5.d Idealised Me refined as rotating group:
 C4(H4A,H4B,H4C), C9(H9A,H9B,H9C), C7(H7A,H7B,H7C), C3(H3A,H3B,H3C), C11(H11A,
 H11B,H11C), C13(H13A,H13B,H13C), C12(H12A,H12B,H12C)
;
_olex2_submission_special_instructions 'No special instructions were received'

loop_
_space_group_symop_operation_xyz
'x, y, z'
'-x+1/2, -y, z+1/2'
'-x, y+1/2, -z+1/2'
'x+1/2, -y+1/2, -z'

loop_
_atom_site_label
_atom_site_type_symbol
_atom_site_fract_x
_atom_site_fract_y
_atom_site_fract_z
_atom_site_U_iso_or_equiv
_atom_site_adp_type
_atom_site_occupancy
_atom_site_site_symmetry_order
_atom_site_calc_flag
_atom_site_refinement_flags_posn
_atom_site_refinement_flags_adp
_atom_site_refinement_flags_occupancy
_atom_site_disorder_assembly
_atom_site_disorder_group
Dy1 Dy 0.67172(6) 0.66651(2) 0.71835(2) 0.04168(12) Uani 1 1 d . . . . .
I2 I 0.95426(10) 0.59355(4) 0.66836(5) 0.0649(2) Uani 1 1 d . . . . .
I1 I 0.40898(9) 0.76649(4) 0.71782(5) 0.0660(2) Uani 1 1 d . . . . .
O1 O 0.6431(8) 0.6272(3) 0.8160(3) 0.0459(18) Uani 1 1 d . . . . .
N2 N 0.5383(11) 0.5637(4) 0.6604(4) 0.051(2) Uani 1 1 d . . . . .
N1 N 0.8316(12) 0.7733(4) 0.7451(5) 0.058(2) Uani 1 1 d . . . . .
C19 C 0.4082(16) 0.5710(7) 0.6320(7) 0.076(4) Uani 1 1 d . . . . .
H19 H 0.365259 0.617871 0.632573 0.092 Uiso 1 1 calc R U . . .
N3 N 0.6763(14) 0.7138(5) 0.5903(4) 0.063(3) Uani 1 1 d G . . . .
C28A C 0.797(2) 0.746(2) 0.5593(10) 0.13(4) Uani 0.195(14) 1 d G U P A 2
H28A H 0.884616 0.752298 0.585557 0.154 Uiso 0.195(14) 1 calc R U P A 2
C27A C 0.791(3) 0.769(2) 0.4900(10) 0.13(3) Uani 0.195(14) 1 d G U P A 2
H27A H 0.873894 0.790595 0.468808 0.159 Uiso 0.195(14) 1 calc R U P A 2
C26 C 0.664(2) 0.7593(9) 0.4516(5) 0.111(6) Uani 1 1 d G . . A .
H26A H 0.659162 0.774858 0.404164 0.133 Uiso 0.195(14) 1 calc R U P A 2
H26 H 0.663104 0.775199 0.404224 0.133 Uiso 0.805(14) 1 calc R U P A 1
C25A C 0.542(2) 0.727(2) 0.4825(10) 0.12(4) Uani 0.195(14) 1 d G . P A 2
H25A H 0.455152 0.720823 0.456268 0.143 Uiso 0.195(14) 1 calc R U P A 2
C24A C 0.549(2) 0.704(2) 0.5519(10) 0.09(3) Uani 0.195(14) 1 d G . P A 2
H24A H 0.465872 0.682524 0.573017 0.109 Uiso 0.195(14) 1 calc R U P A 2
C28 C 0.696(2) 0.6723(8) 0.5379(7) 0.077(6) Uani 0.805(14) 1 d . . P A 1
H28 H 0.721321 0.623403 0.548005 0.092 Uiso 0.805(14) 1 calc R U P A 1
C27 C 0.685(3) 0.6909(10) 0.4671(8) 0.096(7) Uani 0.805(14) 1 d . U P A 1
H27 H 0.693721 0.655247 0.431393 0.115 Uiso 0.805(14) 1 calc R U P A 1
C25 C 0.641(3) 0.8074(10) 0.5054(9) 0.103(7) Uani 0.805(14) 1 d . U P A 1
H25 H 0.616792 0.856320 0.495435 0.123 Uiso 0.805(14) 1 calc R U P A 1
C24 C 0.654(3) 0.7849(8) 0.5732(8) 0.092(7) Uani 0.805(14) 1 d . . P A 1
H24 H 0.646938 0.819698 0.609756 0.111 Uiso 0.805(14) 1 calc R U P A 1
C18 C 0.7885(15) 0.8426(6) 0.7424(7) 0.077(4) Uani 1 1 d . . . . .
H18 H 0.694340 0.853905 0.724700 0.092 Uiso 1 1 calc R U . . .
C23 C 0.5887(13) 0.4959(6) 0.6617(6) 0.058(3) Uani 1 1 d . . . . .
H23 H 0.681301 0.488442 0.682894 0.069 Uiso 1 1 calc R U . . .
C8 C 0.6977(18) 0.7362(7) 0.9100(7) 0.096(5) Uani 1 1 d D . . . .
H8A H 0.784458 0.717470 0.885086 0.143 Uiso 1 1 d R U . . .
H8B H 0.729388 0.762640 0.951586 0.143 Uiso 1 1 d R U . . .
H8C H 0.643288 0.768150 0.878836 0.143 Uiso 1 1 d R U . . .
C22 C 0.5201(17) 0.4362(6) 0.6356(7) 0.071(4) Uani 1 1 d . . . . .
H22 H 0.561784 0.389174 0.638523 0.085 Uiso 1 1 calc R U . . .
C1 C 0.6161(14) 0.6030(6) 0.8851(5) 0.057(3) Uani 1 1 d . . . . .
C4 C 0.8955(19) 0.6071(11) 0.9219(8) 0.120(7) Uani 1 1 d . . . . .
H4A H 0.936081 0.622951 0.876935 0.181 Uiso 1 1 calc R U . . .
H4B H 0.970216 0.580578 0.948225 0.181 Uiso 1 1 calc R U . . .
H4C H 0.864178 0.649493 0.948906 0.181 Uiso 1 1 calc R U . . .
C14 C 0.9659(14) 0.7618(6) 0.7733(6) 0.063(3) Uani 1 1 d . . . . .
H14 H 1.001956 0.713575 0.775321 0.076 Uiso 1 1 calc R U . . .
C15 C 1.0525(16) 0.8170(8) 0.7991(7) 0.083(4) Uani 1 1 d . . . . .
H15 H 1.143730 0.806485 0.820506 0.100 Uiso 1 1 calc R U . . .
C9 C 0.445(2) 0.7113(8) 0.9217(8) 0.105(6) Uani 1 1 d . . . . .
H9A H 0.441579 0.756574 0.948502 0.158 Uiso 1 1 calc R U . . .
H9B H 0.367582 0.678758 0.938106 0.158 Uiso 1 1 calc R U . . .
H9C H 0.430454 0.721813 0.871879 0.158 Uiso 1 1 calc R U . . .
C21 C 0.3860(18) 0.4484(7) 0.6045(7) 0.082(4) Uani 1 1 d . . . . .
H21 H 0.332756 0.409148 0.584859 0.098 Uiso 1 1 calc R U . . .
C6 C 0.5959(17) 0.6744(7) 0.9323(6) 0.077(4) Uani 1 1 d D . . . .
C10 C 0.4680(18) 0.5541(6) 0.8826(6) 0.081(5) Uani 1 1 d D . . . .
C20 C 0.3308(17) 0.5165(8) 0.6021(7) 0.089(5) Uani 1 1 d . . . . .
H20 H 0.239963 0.525841 0.579846 0.107 Uiso 1 1 calc R U . . .
C17 C 0.8777(19) 0.8974(7) 0.7648(9) 0.100(6) Uani 1 1 d . . . . .
H17 H 0.845787 0.946086 0.759501 0.120 Uiso 1 1 calc R U . . .
C7 C 0.613(2) 0.6632(8) 1.0132(5) 0.101(6) Uani 1 1 d . . . . .
H7A H 0.715139 0.651303 1.023928 0.151 Uiso 1 1 calc R U . . .
H7B H 0.549889 0.623558 1.028549 0.151 Uiso 1 1 calc R U . . .
H7C H 0.585877 0.707891 1.037652 0.151 Uiso 1 1 calc R U . . .
C2 C 0.7624(19) 0.5568(7) 0.9086(6) 0.082(4) Uani 1 1 d D . . . .
C3 C 0.744(2) 0.5081(8) 0.9744(7) 0.109(6) Uani 1 1 d . . . . .
H3A H 0.708697 0.537568 1.013645 0.163 Uiso 1 1 calc R U . . .
H3B H 0.838381 0.486563 0.986727 0.163 Uiso 1 1 calc R U . . .
H3C H 0.673475 0.469585 0.964420 0.163 Uiso 1 1 calc R U . . .
C11 C 0.4949(19) 0.4772(6) 0.8503(7) 0.105(6) Uani 1 1 d D U . . .
H11A H 0.477723 0.479001 0.799655 0.157 Uiso 1 1 calc R U . . .
H11B H 0.427830 0.442304 0.871745 0.157 Uiso 1 1 calc R U . . .
H11C H 0.595828 0.462338 0.859299 0.157 Uiso 1 1 calc R U . . .
C5 C 0.815(2) 0.5058(7) 0.8501(7) 0.108(5) Uani 1 1 d D U . . .
H5A H 0.744071 0.503341 0.810555 0.162 Uiso 1 1 d R U . . .
H5B H 0.826601 0.457711 0.869835 0.162 Uiso 1 1 d R U . . .
H5C H 0.907421 0.524151 0.832455 0.162 Uiso 1 1 d R U . . .
C16 C 1.0065(19) 0.8852(8) 0.7936(10) 0.106(6) Uani 1 1 d . . . . .
H16 H 1.064989 0.924193 0.809968 0.127 Uiso 1 1 calc R U . . .
C13 C 0.394(2) 0.5392(9) 0.9548(7) 0.121(8) Uani 1 1 d . . . . .
H13A H 0.465540 0.516789 0.986506 0.182 Uiso 1 1 calc R U . . .
H13B H 0.311395 0.506405 0.948337 0.182 Uiso 1 1 calc R U . . .
H13C H 0.360265 0.584963 0.974992 0.182 Uiso 1 1 calc R U . . .
C12 C 0.3503(18) 0.5889(9) 0.8335(7) 0.105(5) Uani 1 1 d . . . . .
H12A H 0.299096 0.627521 0.858811 0.157 Uiso 1 1 calc R U . . .
H12B H 0.280126 0.551755 0.819059 0.157 Uiso 1 1 calc R U . . .
H12C H 0.398108 0.609277 0.792025 0.157 Uiso 1 1 calc R U . . .

loop_
_atom_site_aniso_label
_atom_site_aniso_U_11
_atom_site_aniso_U_22
_atom_site_aniso_U_33
_atom_site_aniso_U_23
_atom_site_aniso_U_13
_atom_site_aniso_U_12
Dy1 0.0547(3) 0.0333(2) 0.0370(2) 0.0026(2) 0.0041(3) 0.0033(2)
I2 0.0660(6) 0.0486(4) 0.0802(5) 0.0035(4) 0.0172(5) 0.0122(4)
I1 0.0638(5) 0.0616(4) 0.0725(5) -0.0068(5) -0.0020(5) 0.0177(4)
O1 0.062(5) 0.038(3) 0.038(3) 0.000(3) 0.002(3) -0.001(3)
N2 0.065(7) 0.041(5) 0.047(5) -0.004(4) -0.009(5) 0.010(5)
N1 0.064(7) 0.041(5) 0.070(6) -0.002(4) 0.013(6) -0.005(5)
C19 0.077(10) 0.053(7) 0.099(10) -0.031(7) -0.034(8) 0.024(7)
N3 0.083(8) 0.058(6) 0.049(5) 0.012(4) 0.017(6) 0.017(6)
C28A 0.13(5) 0.16(5) 0.10(4) 0.02(4) -0.02(4) 0.00(4)
C27A 0.13(5) 0.16(5) 0.11(4) 0.07(4) 0.01(3) -0.02(4)
C26 0.160(19) 0.108(13) 0.065(9) 0.029(9) 0.014(12) 0.044(14)
C25A 0.07(6) 0.19(11) 0.10(7) 0.04(7) -0.01(5) -0.01(7)
C24A 0.10(7) 0.10(6) 0.07(5) 0.05(4) 0.02(5) 0.03(5)
C28 0.136(18) 0.046(8) 0.048(8) 0.008(7) 0.008(9) 0.027(11)
C27 0.169(19) 0.076(11) 0.043(8) 0.004(7) 0.015(11) 0.038(12)
C25 0.17(2) 0.067(10) 0.075(11) 0.026(9) 0.025(12) 0.031(12)
C24 0.16(2) 0.058(10) 0.063(10) 0.009(8) 0.009(12) 0.041(12)
C18 0.071(10) 0.045(7) 0.114(10) 0.008(7) 0.000(7) 0.001(6)
C23 0.060(8) 0.052(6) 0.061(7) 0.007(6) -0.010(6) 0.003(6)
C8 0.160(17) 0.063(8) 0.063(8) -0.013(7) 0.004(10) -0.028(10)
C22 0.091(11) 0.040(6) 0.082(9) -0.004(6) -0.001(8) 0.001(7)
C1 0.090(10) 0.047(6) 0.033(5) 0.002(5) 0.004(5) -0.008(6)
C4 0.087(13) 0.181(19) 0.093(12) 0.053(13) -0.022(10) 0.007(14)
C14 0.065(8) 0.057(6) 0.068(8) -0.004(6) 0.007(7) 0.003(6)
C15 0.065(9) 0.091(11) 0.092(10) -0.025(8) 0.018(7) -0.022(8)
C9 0.142(17) 0.097(11) 0.077(10) -0.010(8) 0.036(11) 0.032(12)
C21 0.089(12) 0.066(9) 0.091(10) -0.024(7) -0.011(9) -0.003(8)
C6 0.127(13) 0.060(7) 0.045(6) -0.007(6) 0.012(7) -0.009(9)
C10 0.110(13) 0.079(9) 0.054(8) 0.006(7) 0.022(8) -0.037(9)
C20 0.072(10) 0.094(10) 0.102(10) -0.043(9) -0.026(9) 0.013(9)
C17 0.102(13) 0.039(7) 0.158(16) 0.002(8) -0.023(11) -0.024(8)
C7 0.183(19) 0.085(9) 0.034(6) -0.012(7) 0.010(8) 0.004(12)
C2 0.115(13) 0.079(9) 0.051(7) 0.020(7) -0.005(8) 0.016(9)
C3 0.192(19) 0.083(10) 0.051(7) 0.025(7) 0.000(9) 0.032(11)
C11 0.161(15) 0.064(8) 0.089(10) -0.005(7) 0.016(10) -0.054(9)
C5 0.150(13) 0.096(9) 0.079(8) 0.028(8) 0.033(10) 0.046(10)
C16 0.089(13) 0.074(10) 0.154(17) -0.028(11) 0.026(12) -0.031(9)
C13 0.154(19) 0.139(15) 0.071(9) 0.015(10) 0.037(11) -0.077(14)
C12 0.096(13) 0.137(14) 0.082(10) 0.008(10) 0.000(10) -0.043(12)

loop_
_atom_type_symbol
_atom_type_description
_atom_type_scat_dispersion_real
_atom_type_scat_dispersion_imag
_atom_type_scat_source
C C 0.0033 0.0016 'International Tables Vol C Tables 4.2.6.8 and 6.1.1.4'
H H 0.0000 0.0000 'International Tables Vol C Tables 4.2.6.8 and 6.1.1.4'
Dy Dy -0.1892 4.4098 'International Tables Vol C Tables 4.2.6.8 and 6.1.1.4'
I I -0.4742 1.8119 'International Tables Vol C Tables 4.2.6.8 and 6.1.1.4'
N N 0.0061 0.0033 'International Tables Vol C Tables 4.2.6.8 and 6.1.1.4'
O O 0.0106 0.0060 'International Tables Vol C Tables 4.2.6.8 and 6.1.1.4'

loop_
_geom_angle_atom_site_label_1
_geom_angle_atom_site_label_2
_geom_angle_atom_site_label_3
_geom_angle
_geom_angle_site_symmetry_1
_geom_angle_site_symmetry_3
_geom_angle_publ_flag
I1 Dy1 I2 159.23(3) . . ?
O1 Dy1 I2 103.8(2) . . ?
O1 Dy1 I1 96.8(2) . . ?
O1 Dy1 N2 94.1(3) . . ?
O1 Dy1 N1 99.8(3) . . ?
O1 Dy1 N3 173.3(4) . . ?
N2 Dy1 I2 86.7(2) . . ?
N2 Dy1 I1 94.1(2) . . ?
N2 Dy1 N3 81.2(3) . . ?
N1 Dy1 I2 85.2(2) . . ?
N1 Dy1 I1 89.2(2) . . ?
N1 Dy1 N2 165.2(3) . . ?
N1 Dy1 N3 85.3(3) . . ?
N3 Dy1 I2 80.9(2) . . ?
N3 Dy1 I1 78.8(2) . . ?
C1 O1 Dy1 176.3(7) . . ?
C19 N2 Dy1 123.0(7) . . ?
C19 N2 C23 114.6(10) . . ?
C23 N2 Dy1 122.2(8) . . ?
C18 N1 Dy1 124.8(9) . . ?
C18 N1 C14 115.5(10) . . ?
C14 N1 Dy1 119.1(7) . . ?
N2 C19 H19 117.6 . . ?
N2 C19 C20 124.8(12) . . ?
C20 C19 H19 117.6 . . ?
C28A N3 Dy1 123.8(7) . . ?
C28A N3 C24A 120.0 . . ?
C24A N3 Dy1 116.2(7) . . ?
C28 N3 Dy1 122.6(8) . . ?
C28 N3 C24 114.4(11) . . ?
C24 N3 Dy1 123.0(8) . . ?
N3 C28A H28A 120.0 . . ?
C27A C28A N3 120.0 . . ?
C27A C28A H28A 120.0 . . ?
C28A C27A H27A 120.0 . . ?
C28A C27A C26 120.0 . . ?
C26 C27A H27A 120.0 . . ?
C27A C26 H26A 120.0 . . ?
C25A C26 C27A 120.0 . . ?
C25A C26 H26A 120.0 . . ?
C27 C26 H26 120.8 . . ?
C27 C26 C25 118.4(11) . . ?
C25 C26 H26 120.8 . . ?
C26 C25A H25A 120.0 . . ?
C26 C25A C24A 120.0 . . ?
C24A C25A H25A 120.0 . . ?
N3 C24A H24A 120.0 . . ?
C25A C24A N3 120.0 . . ?
C25A C24A H24A 120.0 . . ?
N3 C28 H28 116.5 . . ?
N3 C28 C27 126.9(14) . . ?
C27 C28 H28 116.5 . . ?
C26 C27 C28 117.8(14) . . ?
C26 C27 H27 121.1 . . ?
C28 C27 H27 121.1 . . ?
C26 C25 H25 120.0 . . ?
C24 C25 C26 120.1(14) . . ?
C24 C25 H25 120.0 . . ?
N3 C24 H24 119.0 . . ?
C25 C24 N3 122.0(15) . . ?
C25 C24 H24 119.0 . . ?
N1 C18 H18 119.4 . . ?
N1 C18 C17 121.2(13) . . ?
C17 C18 H18 119.4 . . ?
N2 C23 H23 116.8 . . ?
N2 C23 C22 126.3(12) . . ?
C22 C23 H23 116.8 . . ?
H8A C8 H8B 109.1 . . ?
H8A C8 H8C 109.2 . . ?
H8B C8 H8C 110.2 . . ?
C6 C8 H8A 111.3 . . ?
C6 C8 H8B 109.1 . . ?
C6 C8 H8C 108.0 . . ?
C23 C22 H22 122.1 . . ?
C23 C22 C21 115.8(12) . . ?
C21 C22 H22 122.1 . . ?
O1 C1 C6 106.5(8) . . ?
O1 C1 C10 107.0(9) . . ?
O1 C1 C2 105.9(9) . . ?
C6 C1 C10 112.0(10) . . ?
C6 C1 C2 111.4(10) . . ?
C10 C1 C2 113.4(10) . . ?
H4A C4 H4B 109.5 . . ?
H4A C4 H4C 109.5 . . ?
H4B C4 H4C 109.5 . . ?
C2 C4 H4A 109.5 . . ?
C2 C4 H4B 109.5 . . ?
C2 C4 H4C 109.5 . . ?
N1 C14 H14 118.5 . . ?
N1 C14 C15 123.1(12) . . ?
C15 C14 H14 118.5 . . ?
C14 C15 H15 120.4 . . ?
C16 C15 C14 119.1(16) . . ?
C16 C15 H15 120.4 . . ?
H9A C9 H9B 109.5 . . ?
H9A C9 H9C 109.5 . . ?
H9B C9 H9C 109.5 . . ?
C6 C9 H9A 109.5 . . ?
C6 C9 H9B 109.5 . . ?
C6 C9 H9C 109.5 . . ?
C22 C21 H21 120.1 . . ?
C20 C21 C22 119.8(13) . . ?
C20 C21 H21 120.1 . . ?
C8 C6 C1 112.6(10) . . ?
C8 C6 C9 100.3(12) . . ?
C8 C6 C7 108.0(11) . . ?
C9 C6 C1 112.9(11) . . ?
C9 C6 C7 106.1(12) . . ?
C7 C6 C1 115.7(10) . . ?
C11 C10 C1 112.5(12) . . ?
C13 C10 C1 115.6(11) . . ?
C13 C10 C11 104.8(11) . . ?
C13 C10 C12 107.7(13) . . ?
C12 C10 C1 111.3(10) . . ?
C12 C10 C11 104.1(12) . . ?
C19 C20 H20 120.7 . . ?
C21 C20 C19 118.6(14) . . ?
C21 C20 H20 120.7 . . ?
C18 C17 H17 118.8 . . ?
C16 C17 C18 122.5(14) . . ?
C16 C17 H17 118.8 . . ?
C6 C7 H7A 109.5 . . ?
C6 C7 H7B 109.5 . . ?
C6 C7 H7C 109.5 . . ?
H7A C7 H7B 109.5 . . ?
H7A C7 H7C 109.5 . . ?
H7B C7 H7C 109.5 . . ?
C4 C2 C1 111.9(11) . . ?
C3 C2 C1 115.5(13) . . ?
C3 C2 C4 107.4(13) . . ?
C5 C2 C1 111.9(11) . . ?
C5 C2 C4 103.8(14) . . ?
C5 C2 C3 105.6(11) . . ?
C2 C3 H3A 109.5 . . ?
C2 C3 H3B 109.5 . . ?
C2 C3 H3C 109.5 . . ?
H3A C3 H3B 109.5 . . ?
H3A C3 H3C 109.5 . . ?
H3B C3 H3C 109.5 . . ?
C10 C11 H11A 109.5 . . ?
C10 C11 H11B 109.5 . . ?
C10 C11 H11C 109.5 . . ?
H11A C11 H11B 109.5 . . ?
H11A C11 H11C 109.5 . . ?
H11B C11 H11C 109.5 . . ?
C2 C5 H5A 112.1 . . ?
C2 C5 H5B 108.2 . . ?
C2 C5 H5C 108.1 . . ?
H5A C5 H5B 108.9 . . ?
H5A C5 H5C 108.7 . . ?
H5B C5 H5C 110.8 . . ?
C15 C16 H16 120.7 . . ?
C17 C16 C15 118.5(15) . . ?
C17 C16 H16 120.7 . . ?
C10 C13 H13A 109.5 . . ?
C10 C13 H13B 109.5 . . ?
C10 C13 H13C 109.5 . . ?
H13A C13 H13B 109.5 . . ?
H13A C13 H13C 109.5 . . ?
H13B C13 H13C 109.5 . . ?
C10 C12 H12A 109.5 . . ?
C10 C12 H12B 109.5 . . ?
C10 C12 H12C 109.5 . . ?
H12A C12 H12B 109.5 . . ?
H12A C12 H12C 109.5 . . ?
H12B C12 H12C 109.5 . . ?

loop_
_geom_bond_atom_site_label_1
_geom_bond_atom_site_label_2
_geom_bond_distance
_geom_bond_site_symmetry_2
_geom_bond_publ_flag
Dy1 I2 3.0694(9) . ?
Dy1 I1 3.0325(9) . ?
Dy1 O1 2.017(6) . ?
Dy1 N2 2.513(9) . ?
Dy1 N1 2.508(9) . ?
Dy1 N3 2.596(7) . ?
O1 C1 1.415(11) . ?
N2 C19 1.316(15) . ?
N2 C23 1.334(12) . ?
N1 C18 1.340(14) . ?
N1 C14 1.359(15) . ?
C19 H19 0.9500 . ?
C19 C20 1.357(17) . ?
N3 C28A 1.3900 . ?
N3 C24A 1.3900 . ?
N3 C28 1.273(15) . ?
N3 C24 1.367(16) . ?
C28A H28A 0.9500 . ?
C28A C27A 1.3900 . ?
C27A H27A 0.9500 . ?
C27A C26 1.3900 . ?
C26 H26A 0.9500 . ?
C26 H26 0.9500 . ?
C26 C25A 1.3900 . ?
C26 C27 1.31(2) . ?
C26 C25 1.37(2) . ?
C25A H25A 0.9500 . ?
C25A C24A 1.3900 . ?
C24A H24A 0.9500 . ?
C28 H28 0.9500 . ?
C28 C27 1.399(19) . ?
C27 H27 0.9500 . ?
C25 H25 0.9500 . ?
C25 C24 1.36(2) . ?
C24 H24 0.9500 . ?
C18 H18 0.9500 . ?
C18 C17 1.369(17) . ?
C23 H23 0.9500 . ?
C23 C22 1.362(16) . ?
C8 H8A 0.9885 . ?
C8 H8B 0.9760 . ?
C8 H8C 0.9752 . ?
C8 C6 1.533(11) . ?
C22 H22 0.9500 . ?
C22 C21 1.382(19) . ?
C1 C6 1.607(15) . ?
C1 C10 1.630(18) . ?
C1 C2 1.650(18) . ?
C4 H4A 0.9800 . ?
C4 H4B 0.9800 . ?
C4 H4C 0.9800 . ?
C4 C2 1.55(2) . ?
C14 H14 0.9500 . ?
C14 C15 1.383(16) . ?
C15 H15 0.9500 . ?
C15 C16 1.331(19) . ?
C9 H9A 0.9800 . ?
C9 H9B 0.9800 . ?
C9 H9C 0.9800 . ?
C9 C6 1.55(2) . ?
C21 H21 0.9500 . ?
C21 C20 1.355(18) . ?
C6 C7 1.565(15) . ?
C10 C11 1.566(11) . ?
C10 C13 1.559(16) . ?
C10 C12 1.57(2) . ?
C20 H20 0.9500 . ?
C17 H17 0.9500 . ?
C17 C16 1.32(2) . ?
C7 H7A 0.9800 . ?
C7 H7B 0.9800 . ?
C7 H7C 0.9800 . ?
C2 C3 1.553(17) . ?
C2 C5 1.537(11) . ?
C3 H3A 0.9800 . ?
C3 H3B 0.9800 . ?
C3 H3C 0.9800 . ?
C11 H11A 0.9800 . ?
C11 H11B 0.9800 . ?
C11 H11C 0.9800 . ?
C5 H5A 0.9957 . ?
C5 H5B 0.9708 . ?
C5 H5C 0.9731 . ?
C16 H16 0.9500 . ?
C13 H13A 0.9800 . ?
C13 H13B 0.9800 . ?
C13 H13C 0.9800 . ?
C12 H12A 0.9800 . ?
C12 H12B 0.9800 . ?
C12 H12C 0.9800 . ?

loop_
_geom_torsion_atom_site_label_1
_geom_torsion_atom_site_label_2
_geom_torsion_atom_site_label_3
_geom_torsion_atom_site_label_4
_geom_torsion
_geom_torsion_site_symmetry_1
_geom_torsion_site_symmetry_2
_geom_torsion_site_symmetry_3
_geom_torsion_site_symmetry_4
_geom_torsion_publ_flag
Dy1 N2 C19 C20 -178.0(12) . . . . ?
Dy1 N2 C23 C22 175.8(10) . . . . ?
Dy1 N1 C18 C17 173.1(11) . . . . ?
Dy1 N1 C14 C15 -170.3(10) . . . . ?
Dy1 N3 C28A C27A 178.9(6) . . . . ?
Dy1 N3 C24A C25A -179.0(6) . . . . ?
Dy1 N3 C28 C27 172.8(18) . . . . ?
Dy1 N3 C24 C25 -172.8(18) . . . . ?
O1 C1 C6 C8 -36.8(15) . . . . ?
O1 C1 C6 C9 75.9(12) . . . . ?
O1 C1 C6 C7 -161.7(12) . . . . ?
O1 C1 C10 C11 75.5(13) . . . . ?
O1 C1 C10 C13 -164.2(12) . . . . ?
O1 C1 C10 C12 -40.9(13) . . . . ?
O1 C1 C2 C4 72.0(12) . . . . ?
O1 C1 C2 C3 -164.8(11) . . . . ?
O1 C1 C2 C5 -44.0(14) . . . . ?
N2 C19 C20 C21 4(2) . . . . ?
N2 C23 C22 C21 0(2) . . . . ?
N1 C18 C17 C16 -4(3) . . . . ?
N1 C14 C15 C16 -3(2) . . . . ?
C19 N2 C23 C22 1.5(19) . . . . ?
N3 C28A C27A C26 0.0 . . . . ?
N3 C28 C27 C26 6(4) . . . . ?
C28A N3 C24A C25A 0.0 . . . . ?
C28A C27A C26 C25A 0.0 . . . . ?
C27A C26 C25A C24A 0.0 . . . . ?
C26 C25A C24A N3 0.0 . . . . ?
C26 C25 C24 N3 -6(4) . . . . ?
C24A N3 C28A C27A 0.0 . . . . ?
C28 N3 C24 C25 6(3) . . . . ?
C27 C26 C25 C24 5(4) . . . . ?
C25 C26 C27 C28 -5(4) . . . . ?
C24 N3 C28 C27 -6(3) . . . . ?
C18 N1 C14 C15 1.3(17) . . . . ?
C18 C17 C16 C15 2(3) . . . . ?
C23 N2 C19 C20 -4(2) . . . . ?
C23 C22 C21 C20 0(2) . . . . ?
C22 C21 C20 C19 -2(2) . . . . ?
C14 N1 C18 C17 2.0(19) . . . . ?
C14 C15 C16 C17 1(3) . . . . ?
C6 C1 C10 C11 -168.1(10) . . . . ?
C6 C1 C10 C13 -47.8(15) . . . . ?
C6 C1 C10 C12 75.5(12) . . . . ?
C6 C1 C2 C4 -43.5(13) . . . . ?
C6 C1 C2 C3 79.8(14) . . . . ?
C6 C1 C2 C5 -159.5(11) . . . . ?
C10 C1 C6 C8 -153.5(11) . . . . ?
C10 C1 C6 C9 -40.7(13) . . . . ?
C10 C1 C6 C7 81.7(15) . . . . ?
C10 C1 C2 C4 -170.9(10) . . . . ?
C10 C1 C2 C3 -47.7(15) . . . . ?
C10 C1 C2 C5 73.1(14) . . . . ?
C2 C1 C6 C8 78.3(14) . . . . ?
C2 C1 C6 C9 -168.9(10) . . . . ?
C2 C1 C6 C7 -46.5(15) . . . . ?
C2 C1 C10 C11 -40.9(13) . . . . ?
C2 C1 C10 C13 79.4(14) . . . . ?
C2 C1 C10 C12 -157.4(10) . . . . ?
